data_7058020
loop_
_publ_author_name
'Domasevitch, Konstantin V.'
'Gospodinov, Ivan'
'Krautscheid, Harald'
'Klapoetke, Thomas M.'
'Stierstorfer, Joerg'

_publ_section_title
;
 Facile and selective polynitrations at the 4-pyrazolyl dual backbone: A
 straightforward access to a series of high-density energetic materials
;
_journal_name_full 'New Journal of Chemistry'
_journal_paper_doi 10.1039/C8NJ05266B
_journal_year 2018
_chemical_formula_moiety 'C6 H4 N6 O4'
_chemical_formula_sum 'C6 H4 N6 O4'
_chemical_formula_weight 224.15
_chemical_name_systematic
;
3,5-Dinitro-4,4'-bipyrazole
;
_space_group_crystal_system monoclinic
_space_group_IT_number 15
_space_group_name_Hall '-C 2yc'
_space_group_name_H-M_alt 'C 1 2/c 1'
_symmetry_space_group_name_Hall '-C 2yc'
_symmetry_space_group_name_H-M 'C 1 2/c 1'
_atom_sites_solution_hydrogens difmap
_atom_sites_solution_primary direct
_atom_sites_solution_secondary difmap
_audit_creation_method SHELXL-2014/7
_audit_update_record
;
2018-04-11 deposited with the CCDC.
2018-12-06 downloaded from the CCDC.
;
_cell_angle_alpha 90
_cell_angle_beta 107.434(10)
_cell_angle_gamma 90
_cell_formula_units_Z 4
_cell_length_a 6.1653(7)
_cell_length_b 15.7789(12)
_cell_length_c 8.7387(10)
_cell_measurement_reflns_used 3458
_cell_measurement_temperature 213(2)
_cell_measurement_theta_max 27.942
_cell_measurement_theta_min 3.555
_cell_volume 811.06(15)
_computing_cell_refinement 'IPDS Software (Stoe & Cie, 2000)'
_computing_data_collection 'IPDS Software (Stoe & Cie, 2000)'
_computing_data_reduction 'IPDS Software (Stoe & Cie, 2000)'
_computing_molecular_graphics 'Diamond 2.1e (Brandenburg, 1999)'
_computing_publication_material 'WinGX 1.70.01 (Farrugia, 1999)'
_computing_structure_refinement 'SHELXL-2014/7 (Sheldrick, 2014)'
_computing_structure_solution 'SHELXS-97 (Sheldrick, 2008)'
_diffrn_ambient_temperature 213(2)
_diffrn_measured_fraction_theta_full 0.988
_diffrn_measured_fraction_theta_max 0.985
_diffrn_measurement_device_type 'Stoe Image Plate Diffraction System'
_diffrn_measurement_method '\f oscillation scans'
_diffrn_radiation_type MoK\a
_diffrn_radiation_wavelength 0.71073
_diffrn_reflns_av_R_equivalents 0.0235
_diffrn_reflns_av_unetI/netI 0.0188
_diffrn_reflns_Laue_measured_fraction_full 0.988
_diffrn_reflns_Laue_measured_fraction_max 0.985
_diffrn_reflns_limit_h_max 8
_diffrn_reflns_limit_h_min -7
_diffrn_reflns_limit_k_max 20
_diffrn_reflns_limit_k_min -20
_diffrn_reflns_limit_l_max 11
_diffrn_reflns_limit_l_min -11
_diffrn_reflns_number 3458
_diffrn_reflns_point_group_measured_fraction_full 0.988
_diffrn_reflns_point_group_measured_fraction_max 0.985
_diffrn_reflns_theta_full 25.242
_diffrn_reflns_theta_max 27.942
_diffrn_reflns_theta_min 3.555
_diffrn_source 'fine-focus sealed tube'
_exptl_absorpt_coefficient_mu 0.157
_exptl_absorpt_correction_type none
_exptl_crystal_colour pale-yellow
_exptl_crystal_density_diffrn 1.836
_exptl_crystal_description plate
_exptl_crystal_F_000 456
_exptl_crystal_size_max 0.270
_exptl_crystal_size_mid 0.250
_exptl_crystal_size_min 0.220
_refine_diff_density_max 0.344
_refine_diff_density_min -0.193
_refine_diff_density_rms 0.045
_refine_ls_extinction_method none
_refine_ls_goodness_of_fit_ref 1.089
_refine_ls_hydrogen_treatment refall
_refine_ls_matrix_type full
_refine_ls_number_parameters 82
_refine_ls_number_reflns 959
_refine_ls_number_restraints 0
_refine_ls_restrained_S_all 1.089
_refine_ls_R_factor_all 0.0387
_refine_ls_R_factor_gt 0.0337
_refine_ls_shift/su_max 0.000
_refine_ls_shift/su_mean 0.000
_refine_ls_structure_factor_coef Fsqd
_refine_ls_weighting_details 'w=1/[\s^2^(Fo^2^)+(0.0604P)^2^+0.1849P] where P=(Fo^2^+2Fc^2^)/3'
_refine_ls_weighting_scheme calc
_refine_ls_wR_factor_gt 0.0896
_refine_ls_wR_factor_ref 0.0910
_reflns_Friedel_coverage 0.000
_reflns_number_gt 835
_reflns_number_total 959
_reflns_threshold_expression 'I > 2\s(I)'
_cod_data_source_file c8nj05266b2.cif
_cod_data_source_block 3
_cod_database_code 7058020
_shelx_shelxl_version_number 2014/7
_shelx_space_group_comment
;
The symmetry employed for this shelxl refinement is uniquely defined
by the following loop, which should always be used as a source of
symmetry information in preference to the above space-group names.
They are only intended as comments.
;
_shelx_estimated_absorpt_t_min 0.959
_shelx_estimated_absorpt_t_max 0.966

loop_
_space_group_symop_operation_xyz
'x, y, z'
'-x, y, -z+1/2'
'x+1/2, y+1/2, z'
'-x+1/2, y+1/2, -z+1/2'
'-x, -y, -z'
'x, -y, z-1/2'
'-x+1/2, -y+1/2, -z'
'x+1/2, -y+1/2, z-1/2'

loop_
_atom_site_label
_atom_site_type_symbol
_atom_site_fract_x
_atom_site_fract_y
_atom_site_fract_z
_atom_site_U_iso_or_equiv
_atom_site_adp_type
_atom_site_occupancy
_atom_site_site_symmetry_order
_atom_site_calc_flag
_atom_site_refinement_flags_posn
_atom_site_refinement_flags_adp
_atom_site_refinement_flags_occupancy
O1 O 0.54507(14) 0.21451(5) 0.42327(11) 0.0286(3) Uani 1 1 d . . .
O2 O 0.46179(16) 0.08296(6) 0.44194(14) 0.0398(3) Uani 1 1 d . . .
N1 N 0.08885(18) -0.10994(6) 0.22073(13) 0.0260(3) Uani 1 1 d . . .
N2 N 0.11129(15) 0.25476(5) 0.28851(11) 0.0188(3) Uani 1 1 d . . .
N3 N 0.40984(15) 0.15601(6) 0.39769(12) 0.0190(2) Uani 1 1 d . . .
C1 C 0.14665(18) -0.03036(7) 0.20282(14) 0.0218(3) Uani 1 1 d . . .
C2 C 0.0000 0.02324(9) 0.2500 0.0164(3) Uani 1 2 d S T P
C3 C 0.0000 0.11590(9) 0.2500 0.0148(3) Uani 1 2 d S T P
C4 C 0.17648(16) 0.17346(6) 0.31252(12) 0.0157(3) Uani 1 1 d . . .
H1N H 0.168(4) -0.1617(13) 0.210(3) 0.065(6) Uiso 1 1 d . . .
H1 H 0.272(3) -0.0187(9) 0.1638(19) 0.031(4) Uiso 1 1 d . . .

loop_
_atom_site_aniso_label
_atom_site_aniso_U_11
_atom_site_aniso_U_22
_atom_site_aniso_U_33
_atom_site_aniso_U_23
_atom_site_aniso_U_13
_atom_site_aniso_U_12
O1 0.0201(4) 0.0289(5) 0.0340(5) -0.0008(4) 0.0037(4) -0.0123(3)
O2 0.0237(5) 0.0202(5) 0.0626(7) 0.0045(4) -0.0069(4) 0.0038(3)
N1 0.0285(5) 0.0113(5) 0.0353(6) -0.0017(4) 0.0055(4) 0.0040(4)
N2 0.0199(5) 0.0114(5) 0.0245(5) 0.0004(3) 0.0057(4) -0.0015(3)
N3 0.0159(4) 0.0167(5) 0.0233(5) -0.0014(3) 0.0044(3) -0.0020(3)
C1 0.0207(5) 0.0131(5) 0.0309(6) -0.0016(4) 0.0068(4) 0.0013(4)
C2 0.0153(6) 0.0105(7) 0.0215(7) 0.000 0.0028(5) 0.000
C3 0.0145(6) 0.0100(7) 0.0207(7) 0.000 0.0063(5) 0.000
C4 0.0150(5) 0.0117(5) 0.0210(5) 0.0001(4) 0.0064(4) -0.0012(4)

loop_
_atom_type_symbol
_atom_type_description
_atom_type_scat_dispersion_real
_atom_type_scat_dispersion_imag
_atom_type_scat_source
C C 0.0033 0.0016 'International Tables Vol C Tables 4.2.6.8 and 6.1.1.4'
H H 0.0000 0.0000 'International Tables Vol C Tables 4.2.6.8 and 6.1.1.4'
N N 0.0061 0.0033 'International Tables Vol C Tables 4.2.6.8 and 6.1.1.4'
O O 0.0106 0.0060 'International Tables Vol C Tables 4.2.6.8 and 6.1.1.4'

loop_
_geom_angle_atom_site_label_1
_geom_angle_atom_site_label_2
_geom_angle_atom_site_label_3
_geom_angle
_geom_angle_site_symmetry_1
_geom_angle_site_symmetry_3
C1 N1 N1 108.90(7) . 2
C1 N1 H1N 128.5(12) . .
N1 N1 H1N 122.1(12) 2 .
N2 N2 C4 107.05(6) 2 .
O1 N3 O2 123.63(10) . .
O1 N3 C4 118.33(9) . .
O2 N3 C4 118.04(9) . .
N1 C1 C2 108.64(10) . .
N1 C1 H1 120.1(9) . .
C2 C1 H1 131.3(9) . .
C1 C2 C1 104.91(13) . 2
C1 C2 C3 127.55(7) . .
C1 C2 C3 127.55(7) 2 .
C4 C3 C4 98.89(12) 2 .
C4 C3 C2 130.56(6) 2 .
C4 C3 C2 130.56(6) . .
N2 C4 C3 113.50(9) . .
N2 C4 N3 118.12(9) . .
C3 C4 N3 128.38(9) . .

loop_
_geom_bond_atom_site_label_1
_geom_bond_atom_site_label_2
_geom_bond_distance
_geom_bond_site_symmetry_2
O1 N3 1.2187(12) .
O2 N3 1.2275(13) .
N1 C1 1.3272(15) .
N1 N1 1.341(2) 2
N1 H1N 0.97(2) .
N2 N2 1.3352(17) 2
N2 C4 1.3420(13) .
N3 C4 1.4346(13) .
C1 C2 1.3879(14) .
C1 H1 0.951(17) .
C2 C1 1.3879(14) 2
C2 C3 1.4621(19) .
C3 C4 1.3968(13) 2
C3 C4 1.3968(13) .

loop_
_geom_torsion_atom_site_label_1
_geom_torsion_atom_site_label_2
_geom_torsion_atom_site_label_3
_geom_torsion_atom_site_label_4
_geom_torsion
_geom_torsion_site_symmetry_1
_geom_torsion_site_symmetry_4
N1 N1 C1 C2 -0.56(15) 2 .
N1 C1 C2 C1 0.22(6) . 2
N1 C1 C2 C3 -179.79(6) . .
C1 C2 C3 C4 129.64(8) . 2
C1 C2 C3 C4 -50.36(8) 2 2
C1 C2 C3 C4 -50.36(8) . .
C1 C2 C3 C4 129.64(8) 2 .
N2 N2 C4 C3 0.95(14) 2 .
N2 N2 C4 N3 -178.41(10) 2 .
C4 C3 C4 N2 -0.37(5) 2 .
C2 C3 C4 N2 179.63(5) . .
C4 C3 C4 N3 178.91(13) 2 .
C2 C3 C4 N3 -1.09(13) . .
O1 N3 C4 N2 -10.79(15) . .
O2 N3 C4 N2 168.62(11) . .
O1 N3 C4 C3 169.96(9) . .
O2 N3 C4 C3 -10.63(16) . .
